data_4133650
loop_
_publ_author_name
'Li, Ting'
'Zhang, Liming'

_publ_section_title
;
 Bifunctional Biphenyl-2-ylphosphine Ligand Enables Tandem Gold-Catalyzed
 Propargylation of Aldehyde and Unexpected Cycloisomerization.
;
_journal_issue 50
_journal_name_full 'Journal of the American Chemical Society'
_journal_page_first 17439
_journal_page_last 17443
_journal_paper_doi 10.1021/jacs.8b12478
_journal_volume 140
_journal_year 2018
_chemical_formula_sum 'C19 H20 F N O3 Si'
_chemical_formula_weight 357.45
_space_group_crystal_system triclinic
_space_group_IT_number 2
_space_group_name_Hall '-P 1'
_space_group_name_H-M_alt 'P -1'
_atom_sites_solution_hydrogens geom
_audit_creation_method SHELXL-2014/7
_cell_angle_alpha 81.71(9)
_cell_angle_beta 85.48(10)
_cell_angle_gamma 72.46(7)
_cell_formula_units_Z 2
_cell_length_a 6.84(3)
_cell_length_b 7.717(19)
_cell_length_c 18.32(4)
_cell_measurement_reflns_used 975
_cell_measurement_temperature 111(2)
_cell_measurement_theta_max 24.2
_cell_measurement_theta_min 2.5
_cell_volume 912(5)
_computing_structure_refinement 'SHELXL-2014/7 (Sheldrick, 2014)'
_diffrn_ambient_temperature 111(2)
_diffrn_measured_fraction_theta_full 0.996
_diffrn_measured_fraction_theta_max 0.996
_diffrn_measurement_device_type 'Bruker Kappa Apex II'
_diffrn_measurement_method 'Omega Scan'
_diffrn_radiation_type MoK\a
_diffrn_radiation_wavelength 0.71073
_diffrn_reflns_av_R_equivalents 0.0489
_diffrn_reflns_av_unetI/netI 0.0971
_diffrn_reflns_Laue_measured_fraction_full 0.996
_diffrn_reflns_Laue_measured_fraction_max 0.996
_diffrn_reflns_limit_h_max 8
_diffrn_reflns_limit_h_min -8
_diffrn_reflns_limit_k_max 8
_diffrn_reflns_limit_k_min -9
_diffrn_reflns_limit_l_max 21
_diffrn_reflns_limit_l_min -21
_diffrn_reflns_number 4651
_diffrn_reflns_point_group_measured_fraction_full 0.996
_diffrn_reflns_point_group_measured_fraction_max 0.996
_diffrn_reflns_theta_full 24.706
_diffrn_reflns_theta_max 24.706
_diffrn_reflns_theta_min 1.124
_exptl_absorpt_coefficient_mu 0.156
_exptl_absorpt_correction_T_max 0.7456
_exptl_absorpt_correction_T_min 0.5032
_exptl_absorpt_correction_type multi-scan
_exptl_absorpt_process_details sadabs
_exptl_crystal_colour colorless
_exptl_crystal_density_diffrn 1.303
_exptl_crystal_description block
_exptl_crystal_F_000 376
_exptl_crystal_size_max 0.200
_exptl_crystal_size_mid 0.100
_exptl_crystal_size_min 0.100
_refine_diff_density_max 1.027
_refine_diff_density_min -0.681
_refine_diff_density_rms 0.108
_refine_ls_extinction_method none
_refine_ls_goodness_of_fit_ref 1.044
_refine_ls_hydrogen_treatment constr
_refine_ls_matrix_type full
_refine_ls_number_parameters 229
_refine_ls_number_reflns 3077
_refine_ls_number_restraints 0
_refine_ls_restrained_S_all 1.044
_refine_ls_R_factor_all 0.1109
_refine_ls_R_factor_gt 0.0745
_refine_ls_shift/su_max 0.000
_refine_ls_shift/su_mean 0.000
_refine_ls_structure_factor_coef Fsqd
_refine_ls_weighting_details 'w=1/[\s^2^(Fo^2^)+(0.1396P)^2^] where P=(Fo^2^+2Fc^2^)/3'
_refine_ls_weighting_scheme calc
_refine_ls_wR_factor_gt 0.2064
_refine_ls_wR_factor_ref 0.2328
_reflns_Friedel_coverage 0.000
_reflns_number_gt 2055
_reflns_number_total 3077
_reflns_threshold_expression 'I > 2\s(I)'
_cod_data_source_file ja8b12478_si_002.cif
_cod_data_source_block 06182016_0m
_cod_depositor_comments
;
The following automatic conversions were performed:

data item '_exptl_absorpt_correction_type' value 'Multi-scan' was
changed to 'multi-scan' in accordance with the
/home/saulius/struct/COD-crude-data/automatic-downloads/DataCite-retrospective/ACS/depositions/lib/dictionaries/cif_core.dic
dictionary named 'cif_core.dic' version 2.4.2 last updated on
2011-04-26.

Automatic conversion script
Id: cif_fix_values 6909 2019-04-08 15:41:33Z antanas 
;
_cod_original_cell_volume 911(4)
_cod_database_code 4133650
_shelx_shelxl_version_number 2014/7
_shelx_space_group_comment
;
The symmetry employed for this shelxl refinement is uniquely defined
by the following loop, which should always be used as a source of
symmetry information in preference to the above space-group names.
They are only intended as comments.
;
_shelx_estimated_absorpt_t_min 0.970
_shelx_estimated_absorpt_t_max 0.985

loop_
_space_group_symop_operation_xyz
'x, y, z'
'-x, -y, -z'

loop_
_atom_site_label
_atom_site_type_symbol
_atom_site_fract_x
_atom_site_fract_y
_atom_site_fract_z
_atom_site_U_iso_or_equiv
_atom_site_adp_type
_atom_site_occupancy
_atom_site_site_symmetry_order
_atom_site_calc_flag
_atom_site_refinement_flags_posn
_atom_site_refinement_flags_adp
C1 C 0.7127(7) 0.2620(6) 0.3174(2) 0.0191(10) Uani 1 1 d . .
H1 H 0.7706 0.1459 0.2947 0.023 Uiso 1 1 calc R U
C2 C 0.7205(7) 0.4291(6) 0.2577(2) 0.0192(10) Uani 1 1 d . .
H2 H 0.8033 0.4997 0.2762 0.023 Uiso 1 1 calc R U
C3 C 0.4957(7) 0.5454(6) 0.2544(2) 0.0197(10) Uani 1 1 d . .
C4 C 0.3870(7) 0.4539(6) 0.2994(2) 0.0202(10) Uani 1 1 d . .
H4 H 0.2423 0.5010 0.3059 0.024 Uiso 1 1 calc R U
C5 C 0.8130(6) 0.3686(6) 0.1835(2) 0.0182(9) Uani 1 1 d . .
C6 C 0.7029(7) 0.2955(6) 0.1405(2) 0.0239(10) Uani 1 1 d . .
H6 H 0.5710 0.2867 0.1576 0.029 Uiso 1 1 calc R U
C7 C 0.7850(8) 0.2361(6) 0.0733(2) 0.0279(11) Uani 1 1 d . .
H7 H 0.7118 0.1854 0.0444 0.033 Uiso 1 1 calc R U
C8 C 0.9746(8) 0.2529(7) 0.0500(2) 0.0297(12) Uani 1 1 d . .
C9 C 1.0882(8) 0.3247(7) 0.0895(2) 0.0312(12) Uani 1 1 d . .
H9 H 1.2188 0.3349 0.0713 0.037 Uiso 1 1 calc R U
C10 C 1.0040(7) 0.3823(6) 0.1574(2) 0.0248(11) Uani 1 1 d . .
H10 H 1.0795 0.4315 0.1860 0.030 Uiso 1 1 calc R U
C11 C 0.4732(9) 0.7812(7) 0.1028(2) 0.0357(13) Uani 1 1 d . .
H11A H 0.6233 0.7495 0.0985 0.054 Uiso 1 1 calc R U
H11B H 0.4135 0.9038 0.0765 0.054 Uiso 1 1 calc R U
H11C H 0.4273 0.6918 0.0812 0.054 Uiso 1 1 calc R U
C12 C 0.4848(7) 0.9419(6) 0.2444(3) 0.0296(11) Uani 1 1 d . .
H12A H 0.4604 0.9264 0.2980 0.044 Uiso 1 1 calc R U
H12B H 0.4127 1.0677 0.2241 0.044 Uiso 1 1 calc R U
H12C H 0.6324 0.9175 0.2330 0.044 Uiso 1 1 calc R U
C13 C 0.1009(7) 0.8440(7) 0.2102(3) 0.0310(12) Uani 1 1 d . .
H13A H 0.0528 0.7578 0.1873 0.047 Uiso 1 1 calc R U
H13B H 0.0439 0.9681 0.1849 0.047 Uiso 1 1 calc R U
H13C H 0.0556 0.8402 0.2624 0.047 Uiso 1 1 calc R U
C14 C 0.8306(7) 0.2506(6) 0.3861(2) 0.0198(10) Uani 1 1 d . .
C15 C 0.7313(7) 0.3147(6) 0.4505(2) 0.0250(11) Uani 1 1 d . .
H15 H 0.5858 0.3608 0.4533 0.030 Uiso 1 1 calc R U
C16 C 0.8463(7) 0.3113(6) 0.5113(2) 0.0234(10) Uani 1 1 d . .
H16 H 0.7798 0.3564 0.5552 0.028 Uiso 1 1 calc R U
C17 C 1.0581(7) 0.2410(6) 0.5062(2) 0.0202(10) Uani 1 1 d . .
C18 C 1.1626(7) 0.1710(6) 0.4437(2) 0.0229(10) Uani 1 1 d . .
H18 H 1.3078 0.1209 0.4416 0.027 Uiso 1 1 calc R U
C19 C 1.0435(7) 0.1777(6) 0.3835(2) 0.0241(11) Uani 1 1 d . .
H19 H 1.1101 0.1311 0.3399 0.029 Uiso 1 1 calc R U
F1 F 1.0564(5) 0.1940(4) -0.01634(15) 0.0451(9) Uani 1 1 d . .
N1 N 1.1817(6) 0.2417(5) 0.56897(19) 0.0253(9) Uani 1 1 d . .
O1 O 0.4958(5) 0.2868(4) 0.33636(16) 0.0229(7) Uani 1 1 d . .
O2 O 1.0903(5) 0.3084(5) 0.62426(16) 0.0374(9) Uani 1 1 d . .
O3 O 1.3696(5) 0.1815(5) 0.56388(18) 0.0385(10) Uani 1 1 d . .
Si1 Si 0.38794(19) 0.77848(17) 0.20268(6) 0.0204(4) Uani 1 1 d . .

loop_
_atom_site_aniso_label
_atom_site_aniso_U_11
_atom_site_aniso_U_22
_atom_site_aniso_U_33
_atom_site_aniso_U_23
_atom_site_aniso_U_13
_atom_site_aniso_U_12
C1 0.026(2) 0.016(2) 0.014(2) -0.0017(16) -0.0059(18) -0.0027(18)
C2 0.026(3) 0.020(2) 0.013(2) -0.0035(17) -0.0041(18) -0.0077(19)
C3 0.025(2) 0.024(2) 0.012(2) -0.0050(17) -0.0038(18) -0.007(2)
C4 0.020(2) 0.021(2) 0.017(2) -0.0061(18) -0.0092(19) -0.0001(19)
C5 0.021(2) 0.018(2) 0.012(2) -0.0010(16) -0.0034(18) -0.0007(18)
C6 0.025(3) 0.028(3) 0.016(2) -0.0022(18) -0.0031(19) -0.004(2)
C7 0.039(3) 0.028(3) 0.014(2) -0.0051(19) -0.009(2) -0.002(2)
C8 0.040(3) 0.031(3) 0.012(2) -0.0061(19) 0.005(2) -0.002(2)
C9 0.034(3) 0.035(3) 0.021(3) -0.002(2) 0.005(2) -0.006(2)
C10 0.027(3) 0.022(3) 0.024(2) -0.0017(19) -0.007(2) -0.003(2)
C11 0.055(3) 0.031(3) 0.011(2) 0.0055(19) -0.004(2) -0.002(2)
C12 0.031(3) 0.026(3) 0.031(3) -0.001(2) -0.009(2) -0.006(2)
C13 0.035(3) 0.026(3) 0.028(3) 0.000(2) -0.004(2) -0.003(2)
C14 0.030(3) 0.017(2) 0.011(2) 0.0009(16) -0.0038(19) -0.0053(19)
C15 0.025(3) 0.031(3) 0.016(2) -0.0023(19) -0.0045(19) -0.003(2)
C16 0.028(3) 0.034(3) 0.008(2) -0.0019(18) -0.0027(18) -0.007(2)
C17 0.028(3) 0.025(3) 0.006(2) 0.0020(17) -0.0062(18) -0.006(2)
C18 0.022(2) 0.027(3) 0.016(2) 0.0027(18) -0.0024(19) -0.0032(19)
C19 0.029(3) 0.032(3) 0.010(2) -0.0022(18) -0.0013(19) -0.007(2)
F1 0.066(2) 0.047(2) 0.0185(15) -0.0139(13) 0.0141(14) -0.0105(16)
N1 0.030(2) 0.033(2) 0.0108(19) -0.0004(16) -0.0049(17) -0.0060(18)
O1 0.0251(18) 0.0227(18) 0.0196(16) 0.0033(12) -0.0066(14) -0.0062(14)
O2 0.040(2) 0.059(3) 0.0113(17) -0.0087(16) -0.0030(15) -0.0096(18)
O3 0.027(2) 0.064(3) 0.0199(18) -0.0081(16) -0.0086(15) -0.0029(18)
Si1 0.0253(7) 0.0207(7) 0.0128(6) -0.0012(5) -0.0047(5) -0.0025(5)

loop_
_atom_type_symbol
_atom_type_description
_atom_type_scat_dispersion_real
_atom_type_scat_dispersion_imag
_atom_type_scat_source
C C 0.0033 0.0016 'International Tables Vol C Tables 4.2.6.8 and 6.1.1.4'
H H 0.0000 0.0000 'International Tables Vol C Tables 4.2.6.8 and 6.1.1.4'
N N 0.0061 0.0033 'International Tables Vol C Tables 4.2.6.8 and 6.1.1.4'
O O 0.0106 0.0060 'International Tables Vol C Tables 4.2.6.8 and 6.1.1.4'
F F 0.0171 0.0103 'International Tables Vol C Tables 4.2.6.8 and 6.1.1.4'
Si Si 0.0817 0.0704 'International Tables Vol C Tables 4.2.6.8 and 6.1.1.4'

loop_
_geom_angle_atom_site_label_1
_geom_angle_atom_site_label_2
_geom_angle_atom_site_label_3
_geom_angle
O1 C1 C14 110.6(4)
O1 C1 C2 105.7(3)
C14 C1 C2 113.3(4)
O1 C1 H1 109.0
C14 C1 H1 109.0
C2 C1 H1 109.0
C3 C2 C5 113.4(4)
C3 C2 C1 102.9(4)
C5 C2 C1 112.3(4)
C3 C2 H2 109.3
C5 C2 H2 109.3
C1 C2 H2 109.3
C4 C3 C2 107.1(4)
C4 C3 Si1 125.0(4)
C2 C3 Si1 127.8(3)
C3 C4 O1 116.7(4)
C3 C4 H4 121.6
O1 C4 H4 121.6
C10 C5 C6 118.8(4)
C10 C5 C2 121.6(4)
C6 C5 C2 119.6(4)
C7 C6 C5 120.8(5)
C7 C6 H6 119.6
C5 C6 H6 119.6
C8 C7 C6 118.0(4)
C8 C7 H7 121.0
C6 C7 H7 121.0
C7 C8 C9 123.6(5)
C7 C8 F1 118.2(4)
C9 C8 F1 118.2(5)
C8 C9 C10 117.6(5)
C8 C9 H9 121.2
C10 C9 H9 121.2
C5 C10 C9 121.1(4)
C5 C10 H10 119.4
C9 C10 H10 119.4
Si1 C11 H11A 109.5
Si1 C11 H11B 109.5
H11A C11 H11B 109.5
Si1 C11 H11C 109.5
H11A C11 H11C 109.5
H11B C11 H11C 109.5
Si1 C12 H12A 109.5
Si1 C12 H12B 109.5
H12A C12 H12B 109.5
Si1 C12 H12C 109.5
H12A C12 H12C 109.5
H12B C12 H12C 109.5
Si1 C13 H13A 109.5
Si1 C13 H13B 109.5
H13A C13 H13B 109.5
Si1 C13 H13C 109.5
H13A C13 H13C 109.5
H13B C13 H13C 109.5
C15 C14 C19 119.4(4)
C15 C14 C1 121.6(4)
C19 C14 C1 118.9(4)
C14 C15 C16 120.0(5)
C14 C15 H15 120.0
C16 C15 H15 120.0
C17 C16 C15 119.0(4)
C17 C16 H16 120.5
C15 C16 H16 120.5
C16 C17 C18 122.8(4)
C16 C17 N1 119.6(4)
C18 C17 N1 117.6(4)
C17 C18 C19 116.9(5)
C17 C18 H18 121.5
C19 C18 H18 121.5
C14 C19 C18 121.9(4)
C14 C19 H19 119.0
C18 C19 H19 119.0
O3 N1 O2 122.5(4)
O3 N1 C17 119.4(4)
O2 N1 C17 118.1(4)
C4 O1 C1 107.3(3)
C12 Si1 C3 107.9(3)
C12 Si1 C13 110.7(3)
C3 Si1 C13 109.2(2)
C12 Si1 C11 109.2(3)
C3 Si1 C11 110.7(2)
C13 Si1 C11 109.2(3)

loop_
_geom_bond_atom_site_label_1
_geom_bond_atom_site_label_2
_geom_bond_distance
C1 O1 1.457(7)
C1 C14 1.526(6)
C1 C2 1.577(6)
C1 H1 1.0000
C2 C3 1.530(8)
C2 C5 1.529(6)
C2 H2 1.0000
C3 C4 1.335(7)
C3 Si1 1.869(6)
C4 O1 1.387(6)
C4 H4 0.9500
C5 C10 1.384(8)
C5 C6 1.407(7)
C6 C7 1.394(7)
C6 H6 0.9500
C7 C8 1.370(8)
C7 H7 0.9500
C8 C9 1.377(8)
C8 F1 1.377(6)
C9 C10 1.404(7)
C9 H9 0.9500
C10 H10 0.9500
C11 Si1 1.875(6)
C11 H11A 0.9800
C11 H11B 0.9800
C11 H11C 0.9800
C12 Si1 1.864(6)
C12 H12A 0.9800
C12 H12B 0.9800
C12 H12C 0.9800
C13 Si1 1.873(8)
C13 H13A 0.9800
C13 H13B 0.9800
C13 H13C 0.9800
C14 C15 1.391(7)
C14 C19 1.393(8)
C15 C16 1.406(7)
C15 H15 0.9500
C16 C17 1.386(8)
C16 H16 0.9500
C17 C18 1.390(7)
C17 N1 1.481(6)
C18 C19 1.407(7)
C18 H18 0.9500
C19 H19 0.9500
N1 O3 1.228(7)
N1 O2 1.240(5)
